data_7227958
loop_
_publ_author_name
'Wang, Rong-Yan'
'Zhang, Xiao'
'Huo, Qi-Sheng'
'Yu, Jie-Hui'
'Xu, Ji-Qing'

_publ_section_title
;
 New discrete iodometallates with in situ generated triimidazole
 derivatives as countercations (Mn+ = Ag+, Pb2+, Bi3+)
;
_journal_issue 31
_journal_name_full 'RSC Adv.'
_journal_page_first 19073
_journal_paper_doi 10.1039/C6RA27510A
_journal_volume 7
_journal_year 2017
_chemical_formula_sum 'C36 H42 Ag6 Br0 I12 N12 O0'
_chemical_formula_weight 2812.84
_chemical_name_systematic
; 
 ? 
;
_space_group_IT_number 14
_symmetry_cell_setting monoclinic
_symmetry_space_group_name_Hall '-P 2ybc'
_symmetry_space_group_name_H-M 'P 1 21/c 1'
_atom_sites_solution_hydrogens geom
_atom_sites_solution_primary direct
_atom_sites_solution_secondary difmap
_audit_creation_method SHELXL-97
_audit_update_record
;
2016-11-28 deposited with the CCDC.
2017-03-24 downloaded from the CCDC.
;
_cell_angle_alpha 90.00
_cell_angle_beta 92.965(2)
_cell_angle_gamma 90.00
_cell_formula_units_Z 2
_cell_length_a 11.2094(3)
_cell_length_b 13.2371(4)
_cell_length_c 21.8384(5)
_cell_measurement_reflns_used 5158
_cell_measurement_temperature 293(2)
_cell_measurement_theta_max 24.9483
_cell_measurement_theta_min 2.3831
_cell_volume 3236.04(15)
_computing_cell_refinement 'Bruker SMAR'
_computing_data_collection 'Bruker SMAR'
_computing_data_reduction 'Bruker SMAR'
_computing_structure_refinement 'SHELXL-97 (Sheldrick, 1997)'
_computing_structure_solution 'SHELXS-97 (Sheldrick, 1990)'
_diffrn_ambient_temperature 293(2)
_diffrn_detector_area_resol_mean 9.00cm
_diffrn_measured_fraction_theta_full 0.998
_diffrn_measured_fraction_theta_max 0.998
_diffrn_measurement_device_type 'CCD area detector'
_diffrn_measurement_method 'phi and omega scans'
_diffrn_radiation_monochromator graphite
_diffrn_radiation_source 'fine-focus sealed tube'
_diffrn_radiation_type MoK\a
_diffrn_radiation_wavelength 0.71073
_diffrn_reflns_av_R_equivalents 0.0460
_diffrn_reflns_av_sigmaI/netI 0.0462
_diffrn_reflns_limit_h_max 13
_diffrn_reflns_limit_h_min -13
_diffrn_reflns_limit_k_max 10
_diffrn_reflns_limit_k_min -15
_diffrn_reflns_limit_l_max 25
_diffrn_reflns_limit_l_min -25
_diffrn_reflns_number 18068
_diffrn_reflns_theta_full 25.03
_diffrn_reflns_theta_max 25.03
_diffrn_reflns_theta_min 1.80
_diffrn_standards_decay_% none
_diffrn_standards_interval_count none
_diffrn_standards_interval_time none
_diffrn_standards_number none
_exptl_absorpt_coefficient_mu 7.540
_exptl_absorpt_correction_T_max 0.436
_exptl_absorpt_correction_T_min 0.390
_exptl_absorpt_correction_type empirical
_exptl_absorpt_process_details SADABS
_exptl_crystal_colour yellow
_exptl_crystal_density_diffrn 2.887
_exptl_crystal_density_method 'not measured'
_exptl_crystal_description columnar
_exptl_crystal_F_000 2520
_exptl_crystal_size_max 0.13
_exptl_crystal_size_mid 0.11
_exptl_crystal_size_min 0.11
_refine_diff_density_max 1.610
_refine_diff_density_min -1.490
_refine_diff_density_rms 0.162
_refine_ls_extinction_method none
_refine_ls_goodness_of_fit_ref 0.979
_refine_ls_hydrogen_treatment constr
_refine_ls_matrix_type full
_refine_ls_number_parameters 298
_refine_ls_number_reflns 5716
_refine_ls_number_restraints 0
_refine_ls_restrained_S_all 0.979
_refine_ls_R_factor_all 0.0552
_refine_ls_R_factor_gt 0.0343
_refine_ls_shift/su_max 0.001
_refine_ls_shift/su_mean 0.000
_refine_ls_structure_factor_coef Fsqd
_refine_ls_weighting_details 'calc w=1/[\s^2^(Fo^2^)+(0.0367P)^2^+0.0000P] where P=(Fo^2^+2Fc^2^)/3'
_refine_ls_weighting_scheme calc
_refine_ls_wR_factor_gt 0.0736
_refine_ls_wR_factor_ref 0.0810
_reflns_number_gt 4102
_reflns_number_total 5716
_reflns_threshold_expression >2sigma(I)
_cod_data_source_file c6ra27510a2.cif
_cod_data_source_block 2
_cod_original_sg_symbol_H-M P2(1)/c
_cod_database_code 7227958

loop_
_symmetry_equiv_pos_as_xyz
'x, y, z'
'-x, y+1/2, -z+1/2'
'-x, -y, -z'
'x, -y-1/2, z-1/2'

loop_
_atom_site_label
_atom_site_type_symbol
_atom_site_fract_x
_atom_site_fract_y
_atom_site_fract_z
_atom_site_U_iso_or_equiv
_atom_site_adp_type
_atom_site_occupancy
_atom_site_symmetry_multiplicity
_atom_site_calc_flag
_atom_site_refinement_flags
Ag1 Ag 1.08779(7) 0.37977(6) 0.03040(3) 0.0709(2) Uani 1 1 d .
Ag2 Ag 1.23415(6) 0.20656(6) 0.09731(3) 0.0730(2) Uani 1 1 d .
Ag3 Ag 1.20583(7) 0.46207(6) 0.15094(3) 0.0682(2) Uani 1 1 d .
I1 I 1.01297(5) 0.18020(4) 0.02970(2) 0.05954(17) Uani 1 1 d .
I2 I 1.38471(5) 0.04264(4) 0.10784(3) 0.06478(18) Uani 1 1 d .
I3 I 1.14394(4) 0.28014(4) 0.20930(2) 0.04805(14) Uani 1 1 d .
I4 I 1.35254(4) 0.39945(4) 0.04888(2) 0.05088(15) Uani 1 1 d .
I5 I 1.29514(5) 0.59989(4) 0.23743(2) 0.05254(15) Uani 1 1 d .
I6 I 0.98629(4) 0.54749(4) 0.09396(2) 0.04570(14) Uani 1 1 d .
N1 N 0.7004(5) 0.2624(5) -0.0058(2) 0.0396(14) Uani 1 1 d .
N2 N 1.0509(5) 0.4272(5) 0.3506(3) 0.0423(15) Uani 1 1 d .
N3 N 0.5542(5) 0.7788(5) 0.2106(3) 0.0481(16) Uani 1 1 d .
N4 N 0.7088(5) 0.3164(4) 0.0865(2) 0.0352(13) Uani 1 1 d .
N5 N 0.9062(5) 0.4074(4) 0.2831(2) 0.0353(13) Uani 1 1 d .
N6 N 0.6356(5) 0.6416(4) 0.1793(3) 0.0375(14) Uani 1 1 d .
C1 C 0.7281(6) 0.3856(5) 0.1372(3) 0.0346(16) Uani 1 1 d .
C2 C 0.8046(6) 0.3593(5) 0.1861(3) 0.0328(16) Uani 1 1 d .
H2A H 0.8429 0.2970 0.1876 0.039 Uiso 1 1 calc R
C3 C 0.8225(5) 0.4292(5) 0.2331(3) 0.0326(15) Uani 1 1 d .
C4 C 0.7658(6) 0.5204(5) 0.2314(3) 0.0388(17) Uani 1 1 d .
H4A H 0.7775 0.5660 0.2636 0.047 Uiso 1 1 calc R
C5 C 0.6905(6) 0.5441(5) 0.1813(3) 0.0358(16) Uani 1 1 d .
C6 C 0.6687(6) 0.4772(5) 0.1341(3) 0.0360(16) Uani 1 1 d .
H6A H 0.6159 0.4929 0.1012 0.043 Uiso 1 1 calc R
C7 C 0.7311(6) 0.3398(6) 0.0289(3) 0.0396(17) Uani 1 1 d .
H7A H 0.7628 0.4004 0.0156 0.048 Uiso 1 1 calc R
C8 C 0.6639(7) 0.2205(5) 0.0875(3) 0.0446(18) Uani 1 1 d .
H8A H 0.6414 0.1852 0.1219 0.054 Uiso 1 1 calc R
C9 C 0.6584(7) 0.1868(6) 0.0296(3) 0.051(2) Uani 1 1 d .
H9A H 0.6311 0.1239 0.0161 0.061 Uiso 1 1 calc R
C10 C 0.9883(6) 0.4724(6) 0.3056(3) 0.0408(17) Uani 1 1 d .
H10A H 0.9994 0.5381 0.2919 0.049 Uiso 1 1 calc R
C11 C 1.0097(7) 0.3313(6) 0.3576(3) 0.0464(19) Uani 1 1 d .
H11A H 1.0388 0.2840 0.3861 0.056 Uiso 1 1 calc R
C12 C 0.9187(7) 0.3178(6) 0.3154(3) 0.0435(18) Uani 1 1 d .
H12A H 0.8733 0.2595 0.3093 0.052 Uiso 1 1 calc R
C13 C 0.5903(6) 0.6867(5) 0.2271(4) 0.0412(18) Uani 1 1 d .
H13A H 0.5846 0.6584 0.2658 0.049 Uiso 1 1 calc R
C14 C 0.5775(7) 0.7924(6) 0.1498(4) 0.056(2) Uani 1 1 d .
H14A H 0.5607 0.8500 0.1266 0.068 Uiso 1 1 calc R
C15 C 0.6286(7) 0.7081(6) 0.1303(4) 0.051(2) Uani 1 1 d .
H15A H 0.6546 0.6962 0.0912 0.061 Uiso 1 1 calc R
C16 C 0.7179(8) 0.2555(7) -0.0723(3) 0.067(3) Uani 1 1 d .
H16A H 0.7482 0.3186 -0.0867 0.100 Uiso 1 1 calc R
H16B H 0.6430 0.2408 -0.0937 0.100 Uiso 1 1 calc R
H16C H 0.7740 0.2026 -0.0798 0.100 Uiso 1 1 calc R
C17 C 1.1542(7) 0.4708(7) 0.3860(4) 0.061(2) Uani 1 1 d .
H17A H 1.1660 0.5393 0.3732 0.092 Uiso 1 1 calc R
H17B H 1.2244 0.4319 0.3789 0.092 Uiso 1 1 calc R
H17C H 1.1394 0.4696 0.4289 0.092 Uiso 1 1 calc R
C18 C 0.4996(7) 0.8534(6) 0.2513(4) 0.064(2) Uani 1 1 d .
H18A H 0.4940 0.8248 0.2914 0.096 Uiso 1 1 calc R
H18B H 0.4211 0.8707 0.2348 0.096 Uiso 1 1 calc R
H18C H 0.5483 0.9131 0.2539 0.096 Uiso 1 1 calc R

loop_
_atom_site_aniso_label
_atom_site_aniso_U_11
_atom_site_aniso_U_22
_atom_site_aniso_U_33
_atom_site_aniso_U_23
_atom_site_aniso_U_13
_atom_site_aniso_U_12
Ag1 0.0778(5) 0.0523(5) 0.0808(5) -0.0038(4) -0.0120(4) 0.0020(4)
Ag2 0.0723(5) 0.0786(6) 0.0672(4) -0.0031(4) -0.0056(4) 0.0257(4)
Ag3 0.0835(5) 0.0581(5) 0.0613(4) -0.0003(3) -0.0132(4) -0.0051(4)
I1 0.0676(4) 0.0536(4) 0.0558(3) 0.0057(3) -0.0126(3) -0.0116(3)
I2 0.0691(4) 0.0452(4) 0.0800(4) -0.0034(3) 0.0035(3) 0.0133(3)
I3 0.0527(3) 0.0429(3) 0.0489(3) 0.0032(2) 0.0063(2) 0.0114(3)
I4 0.0458(3) 0.0542(4) 0.0527(3) 0.0046(3) 0.0035(2) -0.0009(3)
I5 0.0565(3) 0.0423(3) 0.0574(3) -0.0049(3) -0.0104(3) 0.0021(3)
I6 0.0468(3) 0.0413(3) 0.0485(3) 0.0042(2) -0.0016(2) 0.0019(2)
N1 0.044(3) 0.040(4) 0.035(3) -0.002(3) -0.001(3) -0.006(3)
N2 0.047(4) 0.040(4) 0.040(3) -0.006(3) 0.000(3) -0.001(3)
N3 0.030(3) 0.035(4) 0.079(5) -0.009(3) 0.006(3) -0.002(3)
N4 0.043(3) 0.030(3) 0.033(3) -0.003(3) 0.000(3) -0.001(3)
N5 0.041(3) 0.028(3) 0.036(3) -0.006(3) -0.001(3) 0.003(3)
N6 0.038(3) 0.027(3) 0.048(4) -0.004(3) 0.004(3) 0.003(3)
C1 0.033(4) 0.033(4) 0.037(4) 0.002(3) 0.005(3) -0.005(3)
C2 0.035(4) 0.027(4) 0.038(4) 0.008(3) 0.013(3) 0.002(3)
C3 0.032(4) 0.030(4) 0.037(4) -0.004(3) 0.006(3) -0.004(3)
C4 0.039(4) 0.034(4) 0.044(4) -0.014(3) 0.004(3) -0.003(3)
C5 0.031(3) 0.026(4) 0.052(4) 0.006(3) 0.008(3) 0.005(3)
C6 0.035(4) 0.030(4) 0.042(4) -0.005(3) 0.000(3) -0.002(3)
C7 0.043(4) 0.033(4) 0.043(4) 0.003(3) 0.000(3) -0.009(3)
C8 0.067(5) 0.019(4) 0.049(5) -0.002(3) 0.015(4) -0.012(4)
C9 0.063(5) 0.037(5) 0.053(5) -0.005(4) 0.003(4) -0.016(4)
C10 0.034(4) 0.034(4) 0.055(5) 0.001(4) 0.005(3) 0.001(3)
C11 0.065(5) 0.040(5) 0.035(4) 0.000(3) 0.001(4) 0.001(4)
C12 0.066(5) 0.031(4) 0.034(4) -0.002(3) 0.002(4) -0.009(4)
C13 0.033(4) 0.032(4) 0.059(5) -0.005(4) 0.006(3) 0.000(3)
C14 0.051(5) 0.046(5) 0.071(6) 0.002(4) -0.001(4) 0.012(4)
C15 0.055(5) 0.048(5) 0.051(5) 0.003(4) 0.005(4) 0.013(4)
C16 0.082(6) 0.083(7) 0.036(5) -0.007(4) 0.005(4) -0.020(6)
C17 0.053(5) 0.064(6) 0.067(6) -0.014(5) -0.006(4) -0.009(5)
C18 0.048(5) 0.037(5) 0.110(7) -0.022(5) 0.024(5) 0.011(4)

loop_
_atom_type_symbol
_atom_type_description
_atom_type_scat_dispersion_real
_atom_type_scat_dispersion_imag
_atom_type_scat_source
C C 0.0033 0.0016 'International Tables Vol C Tables 4.2.6.8 and 6.1.1.4'
H H 0.0000 0.0000 'International Tables Vol C Tables 4.2.6.8 and 6.1.1.4'
N N 0.0061 0.0033 'International Tables Vol C Tables 4.2.6.8 and 6.1.1.4'
O O 0.0106 0.0060 'International Tables Vol C Tables 4.2.6.8 and 6.1.1.4'
Br Br -0.2901 2.4595 'International Tables Vol C Tables 4.2.6.8 and 6.1.1.4'
Ag Ag -0.8971 1.1015 'International Tables Vol C Tables 4.2.6.8 and 6.1.1.4'
I I -0.4742 1.8119 'International Tables Vol C Tables 4.2.6.8 and 6.1.1.4'

loop_
_geom_angle_atom_site_label_1
_geom_angle_atom_site_label_2
_geom_angle_atom_site_label_3
_geom_angle
_geom_angle_site_symmetry_1
_geom_angle_site_symmetry_3
I1 Ag1 I6 127.58(3) . .
I1 Ag1 I6 103.57(3) . 3_765
I6 Ag1 I6 95.30(2) . 3_765
I1 Ag1 I4 112.48(3) . .
I6 Ag1 I4 106.38(3) . .
I6 Ag1 I4 108.99(3) 3_765 .
I1 Ag1 Ag3 117.25(3) . .
I6 Ag1 Ag3 58.64(2) . .
I6 Ag1 Ag3 139.12(3) 3_765 .
I4 Ag1 Ag3 58.27(2) . .
I1 Ag1 Ag2 57.08(2) . .
I6 Ag1 Ag2 123.27(3) . .
I6 Ag1 Ag2 141.31(3) 3_765 .
I4 Ag1 Ag2 60.56(2) . .
Ag3 Ag1 Ag2 70.70(2) . .
I2 Ag2 I1 117.50(3) . .
I2 Ag2 I3 116.03(3) . .
I1 Ag2 I3 98.53(3) . .
I2 Ag2 I4 114.08(3) . .
I1 Ag2 I4 107.60(3) . .
I3 Ag2 I4 100.84(3) . .
I2 Ag2 Ag1 156.84(3) . .
I1 Ag2 Ag1 54.98(2) . .
I3 Ag2 Ag1 87.13(3) . .
I4 Ag2 Ag1 57.31(2) . .
I5 Ag3 I3 109.96(3) . .
I5 Ag3 I6 107.53(3) . .
I3 Ag3 I6 107.47(3) . .
I5 Ag3 I4 120.15(3) . .
I3 Ag3 I4 105.07(3) . .
I6 Ag3 I4 106.03(2) . .
I5 Ag3 Ag1 159.56(3) . .
I3 Ag3 Ag1 88.82(3) . .
I6 Ag3 Ag1 57.27(2) . .
I4 Ag3 Ag1 59.21(2) . .
Ag1 I1 Ag2 67.93(2) . .
Ag3 I3 Ag2 78.41(3) . .
Ag3 I4 Ag1 62.52(2) . .
Ag3 I4 Ag2 73.02(2) . .
Ag1 I4 Ag2 62.13(2) . .
Ag1 I6 Ag3 64.10(2) . .
Ag1 I6 Ag1 84.70(2) . 3_765
Ag3 I6 Ag1 134.88(3) . 3_765
C7 N1 C9 109.6(6) . .
C7 N1 C16 124.9(6) . .
C9 N1 C16 125.4(6) . .
C10 N2 C11 109.6(6) . .
C10 N2 C17 125.8(7) . .
C11 N2 C17 124.5(6) . .
C13 N3 C14 108.2(7) . .
C13 N3 C18 125.3(7) . .
C14 N3 C18 126.5(7) . .
C7 N4 C8 108.6(6) . .
C7 N4 C1 123.3(6) . .
C8 N4 C1 128.1(6) . .
C10 N5 C12 108.4(6) . .
C10 N5 C3 124.2(6) . .
C12 N5 C3 127.4(6) . .
C13 N6 C15 108.3(6) . .
C13 N6 C5 124.4(6) . .
C15 N6 C5 127.2(6) . .
C2 C1 C6 122.5(6) . .
C2 C1 N4 119.7(6) . .
C6 C1 N4 117.8(6) . .
C1 C2 C3 117.7(6) . .
C4 C3 C2 121.4(6) . .
C4 C3 N5 119.0(6) . .
C2 C3 N5 119.5(6) . .
C3 C4 C5 119.0(6) . .
C6 C5 C4 121.8(6) . .
C6 C5 N6 120.0(6) . .
C4 C5 N6 118.2(6) . .
C5 C6 C1 117.5(6) . .
N1 C7 N4 107.9(6) . .
C9 C8 N4 107.0(6) . .
C8 C9 N1 106.9(7) . .
N2 C10 N5 108.1(6) . .
C12 C11 N2 107.2(7) . .
C11 C12 N5 106.7(7) . .
N6 C13 N3 108.8(7) . .
C15 C14 N3 107.7(7) . .
C14 C15 N6 107.0(7) . .

loop_
_geom_bond_atom_site_label_1
_geom_bond_atom_site_label_2
_geom_bond_distance
_geom_bond_site_symmetry_2
Ag1 I1 2.7714(9) .
Ag1 I6 2.8833(9) .
Ag1 I6 2.9597(9) 3_765
Ag1 I4 2.9856(9) .
Ag1 Ag3 3.0833(10) .
Ag1 Ag2 3.1361(10) .
Ag2 I2 2.7512(9) .
Ag2 I1 2.8408(9) .
Ag2 I3 2.8651(9) .
Ag2 I4 3.0893(10) .
Ag3 I5 2.7753(8) .
Ag3 I3 2.8278(9) .
Ag3 I6 2.9268(8) .
Ag3 I4 2.9562(9) .
I6 Ag1 2.9597(9) 3_765
N1 C7 1.309(8) .
N1 C9 1.364(9) .
N1 C16 1.480(9) .
N2 C10 1.322(8) .
N2 C11 1.363(9) .
N2 C17 1.475(9) .
N3 C13 1.329(9) .
N3 C14 1.377(10) .
N3 C18 1.482(9) .
N4 C7 1.333(8) .
N4 C8 1.368(8) .
N4 C1 1.444(8) .
N5 C10 1.335(8) .
N5 C12 1.384(9) .
N5 C3 1.432(8) .
N6 C13 1.326(8) .
N6 C15 1.384(9) .
N6 C5 1.430(8) .
C1 C2 1.380(9) .
C1 C6 1.383(9) .
C2 C3 1.388(9) .
C3 C4 1.364(9) .
C4 C5 1.383(9) .
C5 C6 1.370(9) .
C8 C9 1.339(10) .
C11 C12 1.350(10) .
C14 C15 1.335(10) .
